data_4003291
loop_
_publ_author_name
'Chen, Shoushun'
'Lucier, Bryan E.G.'
'Boyle, Paul D.'
'Huang, Yining'

_publ_section_title
;
 Understanding The Fascinating Origins of CO2 Adsorption and Dynamics in
 MOFs
;
_journal_issue 16
_journal_name_full 'Chemistry of Materials'
_journal_page_first 5829
_journal_paper_doi 10.1021/acs.chemmater.6b02239
_journal_volume 28
_journal_year 2016
_chemical_formula_sum 'C14 H8 Cd O6 S'
_chemical_formula_weight 416.66
_space_group_crystal_system monoclinic
_space_group_IT_number 15
_space_group_name_Hall '-C 2yc'
_space_group_name_H-M_alt 'C 1 2/c 1'
_atom_sites_solution_hydrogens geom
_atom_sites_solution_primary other
_atom_sites_solution_secondary difmap
_audit_creation_method SHELXL-2014/7
_cell_angle_alpha 90
_cell_angle_beta 94.756(7)
_cell_angle_gamma 90
_cell_formula_units_Z 8
_cell_length_a 13.376(3)
_cell_length_b 21.481(5)
_cell_length_c 10.1680(17)
_cell_measurement_reflns_used 9563
_cell_measurement_temperature 110
_cell_measurement_theta_max 44.56
_cell_measurement_theta_min 2.76
_cell_volume 2911.5(11)
_computing_cell_refinement SAINT
_computing_data_collection Apex2
_computing_data_reduction SAINT
_computing_molecular_graphics NRCVAX
_computing_publication_material cif2tables.py
_computing_structure_refinement SHELXL-2014
_computing_structure_solution none
_diffrn_ambient_temperature 110
_diffrn_detector 'CCD plate'
_diffrn_detector_type 'Bruker Apex2'
_diffrn_measured_fraction_theta_full 0.997
_diffrn_measured_fraction_theta_max 0.961
_diffrn_measurement_device '\k-geometry diffractometer'
_diffrn_measurement_device_type 'Bruker Kappa Axis Apex2'
_diffrn_measurement_method 'phi and omega scans'
_diffrn_radiation_type MoK\a
_diffrn_radiation_wavelength 0.71073
_diffrn_reflns_av_R_equivalents 0.0413
_diffrn_reflns_av_unetI/netI 0.0361
_diffrn_reflns_Laue_measured_fraction_full 0.997
_diffrn_reflns_Laue_measured_fraction_max 0.961
_diffrn_reflns_limit_h_max 27
_diffrn_reflns_limit_h_min -26
_diffrn_reflns_limit_k_max 44
_diffrn_reflns_limit_k_min -43
_diffrn_reflns_limit_l_max 17
_diffrn_reflns_limit_l_min -20
_diffrn_reflns_number 103756
_diffrn_reflns_point_group_measured_fraction_full 0.997
_diffrn_reflns_point_group_measured_fraction_max 0.961
_diffrn_reflns_theta_full 25.242
_diffrn_reflns_theta_max 47.953
_diffrn_reflns_theta_min 3.598
_diffrn_source 'sealed tube'
_exptl_absorpt_coefficient_mu 1.669
_exptl_absorpt_correction_T_max 0.7494
_exptl_absorpt_correction_T_min 0.6475
_exptl_absorpt_correction_type multi-scan
_exptl_absorpt_process_details SADABS
_exptl_crystal_colour colourless
_exptl_crystal_density_diffrn 1.901
_exptl_crystal_description prism
_exptl_crystal_F_000 1632
_exptl_crystal_size_max 0.300
_exptl_crystal_size_mid 0.099
_exptl_crystal_size_min 0.040
_refine_diff_density_max 1.262
_refine_diff_density_min -0.855
_refine_diff_density_rms 0.140
_refine_ls_extinction_method none
_refine_ls_goodness_of_fit_ref 1.033
_refine_ls_hydrogen_treatment constr
_refine_ls_matrix_type full
_refine_ls_number_parameters 237
_refine_ls_number_reflns 13380
_refine_ls_number_restraints 0
_refine_ls_restrained_S_all 1.033
_refine_ls_R_factor_all 0.0410
_refine_ls_R_factor_gt 0.0264
_refine_ls_shift/su_max 0.006
_refine_ls_shift/su_mean 0.000
_refine_ls_structure_factor_coef Fsqd
_refine_ls_weighting_details 'w=1/[\s^2^(Fo^2^)+(0.0230P)^2^+0.7972P] where P=(Fo^2^+2Fc^2^)/3'
_refine_ls_weighting_scheme calc
_refine_ls_wR_factor_gt 0.0521
_refine_ls_wR_factor_ref 0.0560
_reflns_Friedel_coverage 0.000
_reflns_number_gt 10605
_reflns_number_total 13380
_reflns_threshold_expression 'I > 2\s(I)'
_cod_data_source_file cm6b02239_si_005.cif
_cod_data_source_block b15350
_cod_original_cell_volume 2911.6(11)
_cod_original_sg_symbol_H-M 'C 2/c'
_cod_database_code 4003291
_shelx_space_group_comment
;
The symmetry employed for this shelxl refinement is uniquely defined
by the following loop, which should always be used as a source of
symmetry information in preference to the above space-group names.
They are only intended as comments.
;
_shelx_estimated_absorpt_t_min 0.634
_shelx_estimated_absorpt_t_max 0.936

loop_
_space_group_symop_operation_xyz
'x, y, z'
'-x, y, -z+1/2'
'x+1/2, y+1/2, z'
'-x+1/2, y+1/2, -z+1/2'
'-x, -y, -z'
'x, -y, z-1/2'
'-x+1/2, -y+1/2, -z'
'x+1/2, -y+1/2, z-1/2'

loop_
_atom_site_label
_atom_site_type_symbol
_atom_site_fract_x
_atom_site_fract_y
_atom_site_fract_z
_atom_site_U_iso_or_equiv
_atom_site_adp_type
_atom_site_occupancy
_atom_site_site_symmetry_order
_atom_site_calc_flag
_atom_site_refinement_flags_posn
_atom_site_refinement_flags_adp
_atom_site_refinement_flags_occupancy
_atom_site_disorder_assembly
_atom_site_disorder_group
Cd1 Cd 0.51515(2) 0.57314(2) 0.41907(2) 0.00678(1) Uani 1 1 d . . . . .
S1 S 1.0000 0.83156(2) 0.2500 0.00706(4) Uani 1 2 d S T P . .
O1 O 1.00412(5) 0.86620(3) 0.37208(6) 0.01078(10) Uani 1 1 d . . . . .
C1 C 0.89678(6) 0.78049(4) 0.24640(7) 0.00887(11) Uani 0.669(3) 1 d . . P A 1
C2 C 0.85719(17) 0.75747(11) 0.12685(17) 0.0227(4) Uani 0.669(3) 1 d . . P A 1
H2 H 0.8829 0.7703 0.0468 0.027 Uiso 0.669(3) 1 calc R U P A 1
C3 C 0.77871(17) 0.71505(11) 0.12633(18) 0.0213(4) Uani 0.669(3) 1 d . . P A 1
H3 H 0.7510 0.6981 0.0451 0.026 Uiso 0.669(3) 1 calc R U P A 1
C4 C 0.74004(6) 0.69704(4) 0.24467(8) 0.00995(12) Uani 0.669(3) 1 d . . P A 1
C5 C 0.78496(12) 0.71963(8) 0.36261(13) 0.0152(3) Uani 0.669(3) 1 d . . P A 1
H5 H 0.7619 0.7055 0.4433 0.018 Uiso 0.669(3) 1 calc R U P A 1
C6 C 0.86304(12) 0.76251(8) 0.36579(13) 0.0140(3) Uani 0.669(3) 1 d . . P A 1
H6 H 0.8922 0.7789 0.4469 0.017 Uiso 0.669(3) 1 calc R U P A 1
C1' C 0.89678(6) 0.78049(4) 0.24640(7) 0.00887(11) Uani 0.331(3) 1 d . . P A 2
C2' C 0.8838(3) 0.73414(18) 0.1477(3) 0.0138(6) Uani 0.331(3) 1 d . . P A 2
H2' H 0.9296 0.7310 0.0815 0.017 Uiso 0.331(3) 1 calc R U P A 2
C3' C 0.8033(3) 0.69328(18) 0.1485(3) 0.0137(6) Uani 0.331(3) 1 d . . P A 2
H3' H 0.7929 0.6627 0.0813 0.016 Uiso 0.331(3) 1 calc R U P A 2
C4' C 0.74004(6) 0.69704(4) 0.24467(8) 0.00995(12) Uani 0.331(3) 1 d . . P A 2
C5' C 0.7493(2) 0.74393(13) 0.3411(2) 0.0101(5) Uani 0.331(3) 1 d . . P A 2
H5' H 0.7008 0.7479 0.4037 0.012 Uiso 0.331(3) 1 calc R U P A 2
C6' C 0.8304(2) 0.78450(14) 0.3436(3) 0.0105(5) Uani 0.331(3) 1 d . . P A 2
H6' H 0.8403 0.8148 0.4115 0.013 Uiso 0.331(3) 1 calc R U P A 2
C7 C 0.65253(6) 0.65286(4) 0.24594(8) 0.00983(12) Uani 1 1 d . . . . .
O2 O 0.62063(5) 0.62982(3) 0.13711(6) 0.01292(11) Uani 1 1 d . . . . .
O3 O 0.61969(5) 0.64351(3) 0.35719(6) 0.01299(11) Uani 1 1 d . . . . .
S2 S 0.0000 0.31579(2) 0.2500 0.01205(5) Uani 1 2 d S T P . .
O4 O 0.00506(5) 0.28240(3) 0.12810(8) 0.01788(13) Uani 1 1 d . . . . .
C8 C 0.10506(6) 0.36597(4) 0.26844(8) 0.01122(12) Uani 1 1 d . . . . .
C9 C 0.13859(7) 0.38814(5) 0.39297(9) 0.01365(14) Uani 1 1 d . . . . .
H9 H 0.1039 0.3777 0.4678 0.016 Uiso 1 1 calc R U . . .
C10 C 0.22346(7) 0.42570(4) 0.40644(8) 0.01238(13) Uani 1 1 d . . . . .
H10 H 0.2475 0.4409 0.4909 0.015 Uiso 1 1 calc R U . . .
C11 C 0.27316(6) 0.44096(4) 0.29533(7) 0.00922(12) Uani 1 1 d . . . . .
C12 C 0.23804(7) 0.41885(5) 0.17075(8) 0.01384(15) Uani 1 1 d . . . . .
H12 H 0.2720 0.4296 0.0955 0.017 Uiso 1 1 calc R U . . .
C13 C 0.15388(7) 0.38128(5) 0.15712(9) 0.01492(15) Uani 1 1 d . . . . .
H13 H 0.1296 0.3661 0.0727 0.018 Uiso 1 1 calc R U . . .
C14 C 0.36317(6) 0.48295(4) 0.30651(7) 0.00805(11) Uani 1 1 d . . . . .
O5 O 0.40941(5) 0.49070(3) 0.42109(5) 0.00887(9) Uani 1 1 d . . . . .
O6 O 0.38595(5) 0.50932(3) 0.20496(6) 0.01216(11) Uani 1 1 d . . . . .

loop_
_atom_site_aniso_label
_atom_site_aniso_U_11
_atom_site_aniso_U_22
_atom_site_aniso_U_33
_atom_site_aniso_U_23
_atom_site_aniso_U_13
_atom_site_aniso_U_12
Cd1 0.00642(2) 0.00642(2) 0.00740(2) 0.00105(2) 0.00002(1) -0.00056(2)
S1 0.00598(10) 0.00619(10) 0.00919(9) 0.000 0.00163(8) 0.000
O1 0.0108(3) 0.0098(2) 0.0118(2) -0.00291(19) 0.00139(19) 0.0004(2)
C1 0.0074(3) 0.0082(3) 0.0113(2) -0.0005(2) 0.0024(2) -0.0014(2)
C2 0.0284(10) 0.0262(10) 0.0153(6) -0.0104(6) 0.0129(6) -0.0195(8)
C3 0.0263(10) 0.0237(9) 0.0153(6) -0.0090(6) 0.0107(6) -0.0173(8)
C4 0.0101(3) 0.0084(3) 0.0114(3) -0.0006(2) 0.0011(2) -0.0022(2)
C5 0.0146(6) 0.0182(7) 0.0124(4) 0.0050(4) -0.0006(4) -0.0090(5)
C6 0.0128(6) 0.0173(7) 0.0117(4) 0.0036(4) -0.0011(4) -0.0068(5)
C1' 0.0074(3) 0.0082(3) 0.0113(2) -0.0005(2) 0.0024(2) -0.0014(2)
C2' 0.0151(13) 0.0157(14) 0.0116(10) -0.0070(10) 0.0067(9) -0.0087(10)
C3' 0.0156(14) 0.0150(14) 0.0111(10) -0.0069(10) 0.0051(9) -0.0097(11)
C4' 0.0101(3) 0.0084(3) 0.0114(3) -0.0006(2) 0.0011(2) -0.0022(2)
C5' 0.0117(11) 0.0094(11) 0.0099(8) -0.0031(7) 0.0046(8) -0.0032(8)
C6' 0.0097(10) 0.0114(11) 0.0106(8) -0.0040(8) 0.0021(8) -0.0034(9)
C7 0.0089(3) 0.0076(3) 0.0130(3) 0.0007(2) 0.0009(2) -0.0014(2)
O2 0.0121(3) 0.0134(3) 0.0129(2) -0.0008(2) -0.0012(2) -0.0048(2)
O3 0.0142(3) 0.0115(3) 0.0139(2) -0.0006(2) 0.0046(2) -0.0054(2)
S2 0.00633(11) 0.00798(11) 0.02142(12) 0.000 -0.00131(9) 0.000
O4 0.0120(3) 0.0132(3) 0.0279(3) -0.0079(3) -0.0018(2) 0.0000(2)
C8 0.0062(3) 0.0103(3) 0.0169(3) -0.0019(3) -0.0004(2) -0.0007(2)
C9 0.0103(3) 0.0165(4) 0.0144(3) -0.0008(3) 0.0028(3) -0.0036(3)
C10 0.0099(3) 0.0163(4) 0.0110(3) -0.0012(3) 0.0011(2) -0.0036(3)
C11 0.0073(3) 0.0106(3) 0.0097(2) -0.0006(2) 0.0005(2) -0.0011(2)
C12 0.0120(3) 0.0187(4) 0.0107(3) -0.0028(3) 0.0005(2) -0.0048(3)
C13 0.0116(4) 0.0183(4) 0.0146(3) -0.0046(3) -0.0004(3) -0.0048(3)
C14 0.0073(3) 0.0082(3) 0.0085(2) -0.0004(2) 0.0001(2) -0.0003(2)
O5 0.0091(2) 0.0085(2) 0.00855(18) 0.00099(17) -0.00186(17) -0.00144(18)
O6 0.0133(3) 0.0139(3) 0.0094(2) 0.00256(19) 0.00174(19) -0.0037(2)

loop_
_atom_type_symbol
_atom_type_description
_atom_type_scat_dispersion_real
_atom_type_scat_dispersion_imag
_atom_type_scat_source
C C 0.0033 0.0016 'International Tables Vol C Tables 4.2.6.8 and 6.1.1.4'
H H 0.0000 0.0000 'International Tables Vol C Tables 4.2.6.8 and 6.1.1.4'
Cd Cd -0.8075 1.2024 'International Tables Vol C Tables 4.2.6.8 and 6.1.1.4'
O O 0.0106 0.0060 'International Tables Vol C Tables 4.2.6.8 and 6.1.1.4'
S S 0.1246 0.1234 'International Tables Vol C Tables 4.2.6.8 and 6.1.1.4'

loop_
_geom_angle_atom_site_label_1
_geom_angle_atom_site_label_2
_geom_angle_atom_site_label_3
_geom_angle
_geom_angle_site_symmetry_1
_geom_angle_site_symmetry_3
O3 Cd1 O2 94.35(3) . 2_655
O3 Cd1 O5 163.07(2) . .
O2 Cd1 O5 86.16(3) 2_655 .
O3 Cd1 O5 111.26(3) . 5_666
O2 Cd1 O5 144.25(2) 2_655 5_666
O5 Cd1 O5 76.40(3) . 5_666
O3 Cd1 O6 81.18(3) . 2_655
O2 Cd1 O6 131.91(2) 2_655 2_655
O5 Cd1 O6 85.89(3) . 2_655
O5 Cd1 O6 78.28(3) 5_666 2_655
O3 Cd1 O1 89.86(3) . 7_666
O2 Cd1 O1 78.17(2) 2_655 7_666
O5 Cd1 O1 106.76(2) . 7_666
O5 Cd1 O1 77.42(3) 5_666 7_666
O6 Cd1 O1 148.91(2) 2_655 7_666
O3 Cd1 Cd1 74.735(18) . 2_655
O2 Cd1 Cd1 73.499(17) 2_655 2_655
O5 Cd1 Cd1 89.262(15) . 2_655
O5 Cd1 Cd1 135.935(17) 5_666 2_655
O6 Cd1 Cd1 59.046(17) 2_655 2_655
O1 Cd1 Cd1 146.334(16) 7_666 2_655
O1 S1 O1 117.99(6) 2_755 .
O1 S1 C1 109.21(4) 2_755 .
O1 S1 C1 108.22(4) . .
O1 S1 C1' 109.21(4) 2_755 .
O1 S1 C1' 108.22(4) . .
O1 S1 C1' 108.22(4) 2_755 2_755
O1 S1 C1' 109.21(4) . 2_755
C1' S1 C1' 102.96(6) . 2_755
O1 S1 C1 108.22(4) 2_755 2_755
O1 S1 C1 109.21(4) . 2_755
C1 S1 C1 102.96(6) . 2_755
S1 O1 Cd1 171.97(4) . 7_666
C2 C1 C6 122.98(11) . .
C2 C1 S1 119.04(8) . .
C6 C1 S1 117.87(8) . .
C1 C2 C3 118.29(14) . .
C1 C2 H2 120.9 . .
C3 C2 H2 120.9 . .
C2 C3 C4 120.64(14) . .
C2 C3 H3 119.7 . .
C4 C3 H3 119.7 . .
C5 C4 C3 118.82(11) . .
C5 C4 C7 119.66(8) . .
C3 C4 C7 121.50(10) . .
C4 C5 C6 121.57(11) . .
C4 C5 H5 119.2 . .
C6 C5 H5 119.2 . .
C1 C6 C5 117.58(11) . .
C1 C6 H6 121.2 . .
C5 C6 H6 121.2 . .
C6' C1' C2' 120.13(18) . .
C6' C1' S1 119.62(12) . .
C2' C1' S1 120.21(14) . .
C3' C2' C1' 119.3(2) . .
C3' C2' H2' 120.3 . .
C1' C2' H2' 120.3 . .
C4' C3' C2' 120.0(3) . .
C4' C3' H3' 120.0 . .
C2' C3' H3' 120.0 . .
C3' C4' C5' 121.69(18) . .
C3' C4' C7 120.22(15) . .
C5' C4' C7 117.97(12) . .
C6' C5' C4' 119.1(2) . .
C6' C5' H5' 120.5 . .
C4' C5' H5' 120.5 . .
C1' C6' C5' 119.6(2) . .
C1' C6' H6' 120.2 . .
C5' C6' H6' 120.2 . .
O2 C7 O3 127.54(8) . .
O2 C7 C4' 116.64(7) . .
O3 C7 C4' 115.82(7) . .
O2 C7 C4 116.64(7) . .
O3 C7 C4 115.82(7) . .
C7 O2 Cd1 130.85(6) . 2_655
C7 O3 Cd1 130.22(6) . .
O4 S2 O4 120.18(7) 2 .
O4 S2 C8 107.84(4) 2 .
O4 S2 C8 107.55(4) . .
O4 S2 C8 107.55(4) 2 2
O4 S2 C8 107.84(4) . 2
C8 S2 C8 104.90(6) . 2
C9 C8 C13 121.42(8) . .
C9 C8 S2 119.89(7) . .
C13 C8 S2 118.67(6) . .
C10 C9 C8 119.15(8) . .
C10 C9 H9 120.4 . .
C8 C9 H9 120.4 . .
C9 C10 C11 119.75(8) . .
C9 C10 H10 120.1 . .
C11 C10 H10 120.1 . .
C10 C11 C12 120.45(8) . .
C10 C11 C14 120.82(7) . .
C12 C11 C14 118.70(7) . .
C13 C12 C11 119.94(8) . .
C13 C12 H12 120.0 . .
C11 C12 H12 120.0 . .
C12 C13 C8 119.29(8) . .
C12 C13 H13 120.4 . .
C8 C13 H13 120.4 . .
O6 C14 O5 124.35(8) . .
O6 C14 C11 117.59(7) . .
O5 C14 C11 118.01(7) . .
C14 O5 Cd1 110.30(5) . .
C14 O5 Cd1 135.69(5) . 5_666
Cd1 O5 Cd1 103.60(3) . 5_666
C14 O6 Cd1 154.86(6) . 2_655

loop_
_geom_bond_atom_site_label_1
_geom_bond_atom_site_label_2
_geom_bond_distance
_geom_bond_site_symmetry_2
Cd1 O3 2.1868(7) .
Cd1 O2 2.2216(7) 2_655
Cd1 O5 2.2677(7) .
Cd1 O5 2.2953(6) 5_666
Cd1 O6 2.3445(7) 2_655
Cd1 O1 2.5229(7) 7_666
Cd1 Cd1 3.4285(6) 2_655
S1 O1 1.4443(6) 2_755
S1 O1 1.4443(6) .
S1 C1 1.7615(9) .
S1 C1' 1.7615(9) .
S1 C1' 1.7615(9) 2_755
S1 C1 1.7615(9) 2_755
O1 Cd1 2.5229(7) 7_666
C1 C2 1.3769(19) .
C1 C6 1.3847(15) .
C2 C3 1.390(2) .
C2 H2 0.9500 .
C3 C4 1.4030(19) .
C3 H3 0.9500 .
C4 C5 1.3839(16) .
C4 C7 1.5079(12) .
C5 C6 1.3910(19) .
C5 H5 0.9500 .
C6 H6 0.9500 .
C1' C6' 1.385(3) .
C1' C2' 1.414(3) .
C2' C3' 1.390(5) .
C2' H2' 0.9500 .
C3' C4' 1.347(3) .
C3' H3' 0.9500 .
C4' C5' 1.404(2) .
C4' C7 1.5079(12) .
C5' C6' 1.391(4) .
C5' H5' 0.9500 .
C6' H6' 0.9500 .
C7 O2 1.2543(10) .
C7 O3 1.2630(10) .
O2 Cd1 2.2216(7) 2_655
S2 O4 1.4385(8) 2
S2 O4 1.4385(8) .
S2 C8 1.7688(9) .
S2 C8 1.7688(9) 2
C8 C9 1.3917(12) .
C8 C13 1.3922(13) .
C9 C10 1.3902(13) .
C9 H9 0.9500 .
C10 C11 1.3966(12) .
C10 H10 0.9500 .
C11 C12 1.3972(12) .
C11 C14 1.5011(12) .
C12 C13 1.3828(13) .
C12 H12 0.9500 .
C13 H13 0.9500 .
C14 O6 1.2378(10) .
C14 O5 1.2838(9) .
O5 Cd1 2.2953(6) 5_666
O6 Cd1 2.3445(7) 2_655

loop_
_geom_hbond_atom_site_label_D
_geom_hbond_atom_site_label_H
_geom_hbond_atom_site_label_A
_geom_hbond_distance_DH
_geom_hbond_distance_HA
_geom_hbond_distance_DA
_geom_hbond_angle_DHA
_geom_hbond_site_symmetry_A
C6 H6 O3 0.95 2.61 3.4577(17) 148.4 7_666
C6 H6 O4 0.95 2.64 3.2884(18) 126.3 6_666
C2' H2' O4 0.95 2.39 3.300(3) 161.3 5_665
C6' H6' O3 0.95 2.53 3.429(3) 157.5 7_666

loop_
_geom_torsion_atom_site_label_1
_geom_torsion_atom_site_label_2
_geom_torsion_atom_site_label_3
_geom_torsion_atom_site_label_4
_geom_torsion
_geom_torsion_site_symmetry_1
_geom_torsion_site_symmetry_4
O1 S1 C1 C2 29.59(16) 2_755 .
O1 S1 C1 C2 159.22(15) . .
C1 S1 C1 C2 -85.24(15) 2_755 .
O1 S1 C1 C6 -154.16(10) 2_755 .
O1 S1 C1 C6 -24.53(11) . .
C1 S1 C1 C6 91.01(11) 2_755 .
C6 C1 C2 C3 1.1(3) . .
S1 C1 C2 C3 177.13(17) . .
C1 C2 C3 C4 1.0(3) . .
C2 C3 C4 C5 -3.5(3) . .
C2 C3 C4 C7 177.78(17) . .
C3 C4 C5 C6 4.0(2) . .
C7 C4 C5 C6 -177.21(13) . .
C2 C1 C6 C5 -0.6(2) . .
S1 C1 C6 C5 -176.68(12) . .
C4 C5 C6 C1 -2.0(2) . .
O1 S1 C1' C6' -122.21(17) 2_755 .
O1 S1 C1' C6' 7.42(18) . .
C1' S1 C1' C6' 122.96(18) 2_755 .
O1 S1 C1' C2' 60.1(2) 2_755 .
O1 S1 C1' C2' -170.2(2) . .
C1' S1 C1' C2' -54.7(2) 2_755 .
C6' C1' C2' C3' 0.7(4) . .
S1 C1' C2' C3' 178.4(3) . .
C1' C2' C3' C4' -1.7(5) . .
C2' C3' C4' C5' 3.9(5) . .
C2' C3' C4' C7 179.9(3) . .
C3' C4' C5' C6' -5.2(4) . .
C7 C4' C5' C6' 178.8(2) . .
C2' C1' C6' C5' -2.0(4) . .
S1 C1' C6' C5' -179.6(2) . .
C4' C5' C6' C1' 4.1(4) . .
C3' C4' C7 O2 -24.8(2) . .
C5' C4' C7 O2 151.34(16) . .
C3' C4' C7 O3 155.4(2) . .
C5' C4' C7 O3 -28.51(18) . .
C5 C4 C7 O2 -174.01(11) . .
C3 C4 C7 O2 4.72(18) . .
C5 C4 C7 O3 6.14(15) . .
C3 C4 C7 O3 -175.13(15) . .
O3 C7 O2 Cd1 8.60(14) . 2_655
C4' C7 O2 Cd1 -171.22(6) . 2_655
C4 C7 O2 Cd1 -171.22(6) . 2_655
O2 C7 O3 Cd1 12.43(14) . .
C4' C7 O3 Cd1 -167.74(6) . .
C4 C7 O3 Cd1 -167.74(6) . .
O4 S2 C8 C9 -27.62(9) 2 .
O4 S2 C8 C9 -158.59(8) . .
C8 S2 C8 C9 86.79(8) 2 .
O4 S2 C8 C13 150.94(8) 2 .
O4 S2 C8 C13 19.98(9) . .
C8 S2 C8 C13 -94.64(8) 2 .
C13 C8 C9 C10 -0.86(14) . .
S2 C8 C9 C10 177.67(7) . .
C8 C9 C10 C11 0.48(14) . .
C9 C10 C11 C12 0.14(14) . .
C9 C10 C11 C14 178.20(8) . .
C10 C11 C12 C13 -0.39(15) . .
C14 C11 C12 C13 -178.49(9) . .
C11 C12 C13 C8 0.02(15) . .
C9 C8 C13 C12 0.60(15) . .
S2 C8 C13 C12 -177.94(8) . .
C10 C11 C14 O6 -159.22(8) . .
C12 C11 C14 O6 18.88(12) . .
C10 C11 C14 O5 18.60(12) . .
C12 C11 C14 O5 -163.31(8) . .
O6 C14 O5 Cd1 11.89(10) . .
C11 C14 O5 Cd1 -165.77(6) . .
O6 C14 O5 Cd1 -125.66(8) . 5_666
C11 C14 O5 Cd1 56.69(11) . 5_666
O5 C14 O6 Cd1 5.1(2) . 2_655
C11 C14 O6 Cd1 -177.25(10) . 2_655
